data_7244922
loop_
_publ_author_name
'Lopes, Gon\,calo'
'Gama, Vasco Pires Silva da'
'Santos, Isabel Cordeiro'
'Branco Lopes, Elsa'
'Brotas, Gra\,ca'
'Pereira, Laura C. J.'
'Cerdeira, Ana C.'
'Paix\~ao, Jos\'e Ant\'onio'
'Raba\,ca, Sandra'
'Almeida, Manuel'

_publ_section_title
;
 Bilayer conducting salts with polymeric anions
;
_journal_name_full CrystEngComm
_journal_paper_doi 10.1039/D2CE00515H
_journal_year 2022
_chemical_formula_sum 'C29 H14 Hg N5 S15'
_chemical_formula_weight 1113.94
_space_group_crystal_system triclinic
_space_group_IT_number 2
_space_group_name_Hall '-P 1'
_space_group_name_H-M_alt 'P -1'
_atom_sites_solution_hydrogens geom
_audit_creation_method SHELXL-2014/7
_audit_update_record
;
2022-03-28 deposited with the CCDC.	2022-05-13 downloaded from the CCDC.
;
_cell_angle_alpha 94.893(4)
_cell_angle_beta 90.969(5)
_cell_angle_gamma 94.432(5)
_cell_formula_units_Z 1
_cell_length_a 4.9082(5)
_cell_length_b 5.8283(4)
_cell_length_c 30.957(2)
_cell_measurement_reflns_used 1837
_cell_measurement_temperature 296(2)
_cell_measurement_theta_max 21.41
_cell_measurement_theta_min 2.64
_cell_volume 879.46(12)
_computing_cell_refinement 'Bruker SAINT'
_computing_data_collection 'Bruker APEX2'
_computing_data_reduction 'Bruker SAINT'
_computing_structure_refinement 'SHELXL-2014/7 (Sheldrick, 2014)'
_computing_structure_solution 'SHELXS-97 (Sheldrick 2008)'
_diffrn_ambient_temperature 296(2)
_diffrn_measured_fraction_theta_full 0.991
_diffrn_measured_fraction_theta_max 0.990
_diffrn_measurement_device_type 'Bruker APEX-II CCD'
_diffrn_measurement_method '\f and \w scans'
_diffrn_radiation_type MoK\a
_diffrn_radiation_wavelength 0.71073
_diffrn_reflns_av_R_equivalents 0.0755
_diffrn_reflns_av_unetI/netI 0.1054
_diffrn_reflns_Laue_measured_fraction_full 0.991
_diffrn_reflns_Laue_measured_fraction_max 0.990
_diffrn_reflns_limit_h_max 5
_diffrn_reflns_limit_h_min -5
_diffrn_reflns_limit_k_max 7
_diffrn_reflns_limit_k_min -7
_diffrn_reflns_limit_l_max 37
_diffrn_reflns_limit_l_min -37
_diffrn_reflns_number 8709
_diffrn_reflns_point_group_measured_fraction_full 0.991
_diffrn_reflns_point_group_measured_fraction_max 0.990
_diffrn_reflns_theta_full 25.242
_diffrn_reflns_theta_max 25.681
_diffrn_reflns_theta_min 3.303
_exptl_absorpt_coefficient_mu 5.301
_exptl_absorpt_correction_T_max 0.901
_exptl_absorpt_correction_T_min 0.177
_exptl_absorpt_correction_type multi-scan
_exptl_absorpt_process_details sadabs
_exptl_crystal_colour brown
_exptl_crystal_density_diffrn 2.103
_exptl_crystal_description needle
_exptl_crystal_F_000 543
_exptl_crystal_size_max 0.500
_exptl_crystal_size_mid 0.030
_exptl_crystal_size_min 0.020
_refine_diff_density_max 2.088
_refine_diff_density_min -1.407
_refine_diff_density_rms 0.161
_refine_ls_extinction_method none
_refine_ls_goodness_of_fit_ref 1.066
_refine_ls_hydrogen_treatment constr
_refine_ls_matrix_type full
_refine_ls_number_parameters 223
_refine_ls_number_reflns 3281
_refine_ls_number_restraints 6
_refine_ls_restrained_S_all 1.067
_refine_ls_R_factor_all 0.1335
_refine_ls_R_factor_gt 0.0783
_refine_ls_shift/su_max 0.000
_refine_ls_shift/su_mean 0.000
_refine_ls_structure_factor_coef Fsqd
_refine_ls_weighting_details 'w=1/[\s^2^(Fo^2^)+(0.1076P)^2^+0.4223P] where P=(Fo^2^+2Fc^2^)/3'
_refine_ls_weighting_scheme calc
_refine_ls_wR_factor_gt 0.1948
_refine_ls_wR_factor_ref 0.2135
_reflns_Friedel_coverage 0.000
_reflns_number_gt 1966
_reflns_number_total 3281
_reflns_threshold_expression 'I > 2\s(I)'
_cod_data_source_file d2ce00515h2.cif
_cod_data_source_block Comp5_S174Hg2SCN3
_cod_original_cell_volume 879.46(13)
_cod_database_code 7244922
_shelx_shelxl_version_number 2014/7
_shelx_space_group_comment
;
The symmetry employed for this shelxl refinement is uniquely defined
by the following loop, which should always be used as a source of
symmetry information in preference to the above space-group names.
They are only intended as comments.
;
_shelx_estimated_absorpt_t_min 0.177
_shelx_estimated_absorpt_t_max 0.901

loop_
_space_group_symop_operation_xyz
'x, y, z'
'-x, -y, -z'

loop_
_atom_site_label
_atom_site_type_symbol
_atom_site_fract_x
_atom_site_fract_y
_atom_site_fract_z
_atom_site_U_iso_or_equiv
_atom_site_adp_type
_atom_site_occupancy
_atom_site_site_symmetry_order
_atom_site_calc_flag
_atom_site_refinement_flags_posn
_atom_site_refinement_flags_adp
_atom_site_refinement_flags_occupancy
_atom_site_disorder_assembly
_atom_site_disorder_group
Hg1 Hg 0.5000 0.0000 0.5000 0.1046(5) Uani 1 2 d S . P . .
S7 S 0.413(3) 0.1326(12) 0.4327(2) 0.305(10) Uani 0.85 1 d D . P . .
C14 C 0.476(6) 0.419(4) 0.4419(7) 0.130(9) Uani 0.85 1 d D . P . .
N2 N 0.505(5) 0.606(3) 0.4457(6) 0.139(8) Uani 0.85 1 d D . P . .
S8 S 0.985(3) 0.1398(16) 0.4624(3) 0.1046(5) Uani 0.4 1 d D . P . .
C15 C 0.956(7) 0.427(3) 0.4711(13) 0.130(9) Uani 0.4 1 d D . P . .
N3 N 0.971(6) 0.621(3) 0.4806(11) 0.139(8) Uani 0.4 1 d D . P . .
S1 S 1.1467(6) 0.1586(5) 0.71185(10) 0.0514(8) Uani 1 1 d . . . . .
S2 S 0.9234(7) 0.6074(5) 0.65610(9) 0.0533(8) Uani 1 1 d . . . . .
S3 S 0.8020(5) 0.3378(4) 0.78151(8) 0.0383(6) Uani 1 1 d . . . . .
S4 S 0.6144(6) 0.7182(4) 0.73521(8) 0.0406(7) Uani 1 1 d . . . . .
S5 S 0.4357(5) 0.4939(4) 0.86324(8) 0.0369(6) Uani 1 1 d . . . . .
S6 S 0.2622(6) 0.8814(4) 0.81640(8) 0.0395(6) Uani 1 1 d . . . . .
N1 N -0.497(2) 1.2251(19) 0.9627(4) 0.063(3) Uani 1 1 d . . . . .
C1 C 1.211(3) 0.224(2) 0.6572(4) 0.061(3) Uani 1 1 d . . . . .
H1A H 1.3741 0.3296 0.6577 0.073 Uiso 1 1 calc R U . . .
H1B H 1.2523 0.0823 0.6407 0.073 Uiso 1 1 calc R U . . .
C2 C 1.000(3) 0.322(2) 0.6344(4) 0.061(3) Uani 1 1 d . . . . .
H2A H 0.8343 0.2197 0.6345 0.073 Uiso 1 1 calc R U . . .
H2B H 1.0519 0.3298 0.6045 0.073 Uiso 1 1 calc R U . . .
C3 C 0.9335(19) 0.3686(16) 0.7295(3) 0.033(2) Uani 1 1 d . . . . .
C4 C 0.847(2) 0.5456(16) 0.7085(3) 0.034(2) Uani 1 1 d . . . . .
C5 C 0.6066(19) 0.5732(16) 0.7820(3) 0.034(2) Uani 1 1 d . . . . .
C6 C 0.4504(17) 0.6425(15) 0.8162(3) 0.029(2) Uani 1 1 d . . . . .
C7 C 0.2093(19) 0.6705(16) 0.8895(3) 0.032(2) Uani 1 1 d . . . . .
C8 C 0.1217(19) 0.8529(16) 0.8675(3) 0.030(2) Uani 1 1 d . . . . .
C9 C 0.108(2) 0.6354(17) 0.9308(3) 0.038(2) Uani 1 1 d . . . . .
H9 H 0.1651 0.5148 0.9457 0.045 Uiso 1 1 calc R U . . .
C10 C -0.0586(19) 0.9988(16) 0.8862(3) 0.033(2) Uani 1 1 d . . . . .
H10 H -0.1144 1.1210 0.8716 0.039 Uiso 1 1 calc R U . . .
C11 C -0.072(2) 0.7780(19) 0.9490(3) 0.045(3) Uani 1 1 d . . . . .
H11 H -0.1397 0.7540 0.9762 0.054 Uiso 1 1 calc R U . . .
C12 C -0.156(2) 0.9614(17) 0.9269(3) 0.038(2) Uani 1 1 d . . . . .
C13 C -0.346(3) 1.105(2) 0.9467(4) 0.049(3) Uani 1 1 d . . . . .

loop_
_atom_site_aniso_label
_atom_site_aniso_U_11
_atom_site_aniso_U_22
_atom_site_aniso_U_33
_atom_site_aniso_U_23
_atom_site_aniso_U_13
_atom_site_aniso_U_12
Hg1 0.2169(14) 0.0482(5) 0.0505(5) 0.0081(3) 0.0043(6) 0.0175(6)
S7 0.79(3) 0.062(4) 0.067(4) -0.006(3) -0.062(9) 0.084(9)
C14 0.27(3) 0.054(11) 0.068(12) 0.015(9) -0.005(15) -0.005(14)
N2 0.29(3) 0.048(9) 0.081(11) 0.021(7) -0.010(13) -0.014(11)
S8 0.2169(14) 0.0482(5) 0.0505(5) 0.0081(3) 0.0043(6) 0.0175(6)
C15 0.27(3) 0.054(11) 0.068(12) 0.015(9) -0.005(15) -0.005(14)
N3 0.29(3) 0.048(9) 0.081(11) 0.021(7) -0.010(13) -0.014(11)
S1 0.0537(19) 0.0502(16) 0.0528(18) 0.0027(13) 0.0143(15) 0.0183(13)
S2 0.074(2) 0.0525(17) 0.0353(15) 0.0084(12) 0.0188(15) 0.0049(14)
S3 0.0386(16) 0.0432(14) 0.0350(14) 0.0076(11) 0.0092(12) 0.0083(11)
S4 0.0456(17) 0.0425(14) 0.0365(14) 0.0088(11) 0.0106(12) 0.0125(12)
S5 0.0411(16) 0.0391(13) 0.0323(13) 0.0057(10) 0.0102(12) 0.0090(11)
S6 0.0462(17) 0.0396(14) 0.0352(14) 0.0102(11) 0.0142(12) 0.0093(12)
N1 0.067(7) 0.064(7) 0.063(7) 0.009(5) 0.004(6) 0.031(6)
C1 0.075(9) 0.045(7) 0.065(8) -0.003(6) 0.026(7) 0.016(6)
C2 0.065(9) 0.076(9) 0.044(7) -0.004(6) 0.011(6) 0.026(7)
C3 0.030(6) 0.034(5) 0.033(5) 0.003(4) 0.010(4) 0.000(4)
C4 0.035(6) 0.034(5) 0.032(5) 0.002(4) 0.005(5) -0.005(4)
C5 0.029(6) 0.039(5) 0.032(5) 0.007(4) -0.004(5) -0.010(4)
C6 0.019(5) 0.038(5) 0.026(5) -0.001(4) 0.007(4) -0.009(4)
C7 0.029(6) 0.034(5) 0.032(5) 0.000(4) 0.001(4) -0.003(4)
C8 0.024(5) 0.038(5) 0.029(5) 0.006(4) 0.008(4) -0.006(4)
C9 0.037(6) 0.043(6) 0.035(6) 0.015(4) 0.010(5) 0.003(5)
C10 0.030(6) 0.030(5) 0.038(6) 0.007(4) 0.000(5) -0.005(4)
C11 0.048(7) 0.056(7) 0.031(6) 0.013(5) -0.001(5) 0.005(5)
C12 0.035(6) 0.041(6) 0.037(6) -0.008(4) 0.004(5) 0.006(5)
C13 0.058(8) 0.056(7) 0.037(6) 0.012(5) 0.004(6) 0.013(6)

loop_
_atom_type_symbol
_atom_type_description
_atom_type_scat_dispersion_real
_atom_type_scat_dispersion_imag
_atom_type_scat_source
C C 0.0033 0.0016 'International Tables Vol C Tables 4.2.6.8 and 6.1.1.4'
H H 0.0000 0.0000 'International Tables Vol C Tables 4.2.6.8 and 6.1.1.4'
N N 0.0061 0.0033 'International Tables Vol C Tables 4.2.6.8 and 6.1.1.4'
S S 0.1246 0.1234 'International Tables Vol C Tables 4.2.6.8 and 6.1.1.4'
Hg Hg -2.3894 9.2266 'International Tables Vol C Tables 4.2.6.8 and 6.1.1.4'

loop_
_geom_angle_atom_site_label_1
_geom_angle_atom_site_label_2
_geom_angle_atom_site_label_3
_geom_angle
_geom_angle_site_symmetry_1
_geom_angle_site_symmetry_3
_geom_angle_publ_flag
S7 Hg1 S7 180.0(3) 2_656 . ?
S7 Hg1 S8 110.2(4) 2_656 . ?
S7 Hg1 S8 69.8(4) . . ?
S7 Hg1 S8 69.8(4) 2_656 2_656 ?
S7 Hg1 S8 110.2(4) . 2_656 ?
S8 Hg1 S8 180.0 . 2_656 ?
S7 Hg1 S8 50.0(4) 2_656 2_756 ?
S7 Hg1 S8 130.0(4) . 2_756 ?
S8 Hg1 S8 62.1(3) . 2_756 ?
S8 Hg1 S8 117.9(3) 2_656 2_756 ?
S7 Hg1 S8 130.0(4) 2_656 1_455 ?
S7 Hg1 S8 50.0(4) . 1_455 ?
S8 Hg1 S8 117.9(3) . 1_455 ?
S8 Hg1 S8 62.1(3) 2_656 1_455 ?
S8 Hg1 S8 180.0 2_756 1_455 ?
C14 S7 S8 92.6(12) . 1_455 ?
C14 S7 Hg1 103.3(8) . . ?
S8 S7 Hg1 79.5(5) 1_455 . ?
N2 C14 S7 175(2) . . ?
C15 S8 N3 46.8(15) . 2_766 ?
C15 S8 S7 101.3(15) . 1_655 ?
N3 S8 S7 106.3(10) 2_766 1_655 ?
C15 S8 Hg1 96.8(16) . . ?
N3 S8 Hg1 83.0(10) 2_766 . ?
S7 S8 Hg1 161.4(4) 1_655 . ?
C15 S8 Hg1 112.3(12) . 1_655 ?
N3 S8 Hg1 80.0(8) 2_766 1_655 ?
S7 S8 Hg1 50.5(3) 1_655 1_655 ?
Hg1 S8 Hg1 117.9(3) . 1_655 ?
N3 C15 N3 90(3) . 2_766 ?
N3 C15 S8 170(3) . . ?
N3 C15 S8 82.2(16) 2_766 . ?
N3 C15 C15 55(2) . 2_766 ?
N3 C15 C15 35.9(15) 2_766 2_766 ?
S8 C15 C15 118(3) . 2_766 ?
C15 N3 C15 90(3) . 2_766 ?
C15 N3 S8 140(3) . 2_766 ?
C15 N3 S8 51.0(11) 2_766 2_766 ?
C3 S1 C1 102.3(5) . . ?
C4 S2 C2 98.7(6) . . ?
C5 S3 C3 95.5(5) . . ?
C5 S4 C4 95.4(5) . . ?
C7 S5 C6 94.9(5) . . ?
C6 S6 C8 96.0(5) . . ?
C2 C1 S1 117.4(10) . . ?
C2 C1 H1A 107.9 . . ?
S1 C1 H1A 107.9 . . ?
C2 C1 H1B 107.9 . . ?
S1 C1 H1B 107.9 . . ?
H1A C1 H1B 107.2 . . ?
C1 C2 S2 115.0(9) . . ?
C1 C2 H2A 108.5 . . ?
S2 C2 H2A 108.5 . . ?
C1 C2 H2B 108.5 . . ?
S2 C2 H2B 108.5 . . ?
H2A C2 H2B 107.5 . . ?
C4 C3 S1 129.3(8) . . ?
C4 C3 S3 116.3(7) . . ?
S1 C3 S3 114.3(6) . . ?
C3 C4 S2 126.7(8) . . ?
C3 C4 S4 117.1(7) . . ?
S2 C4 S4 116.0(6) . . ?
C6 C5 S3 123.5(8) . . ?
C6 C5 S4 120.8(8) . . ?
S3 C5 S4 115.6(6) . . ?
C5 C6 S6 122.7(7) . . ?
C5 C6 S5 121.2(8) . . ?
S6 C6 S5 116.1(5) . . ?
C8 C7 C9 119.4(9) . . ?
C8 C7 S5 117.5(7) . . ?
C9 C7 S5 123.1(8) . . ?
C10 C8 C7 120.6(9) . . ?
C10 C8 S6 123.9(8) . . ?
C7 C8 S6 115.5(7) . . ?
C11 C9 C7 119.8(10) . . ?
C11 C9 H9 120.1 . . ?
C7 C9 H9 120.1 . . ?
C8 C10 C12 119.1(9) . . ?
C8 C10 H10 120.4 . . ?
C12 C10 H10 120.4 . . ?
C9 C11 C12 120.4(10) . . ?
C9 C11 H11 119.8 . . ?
C12 C11 H11 119.8 . . ?
C10 C12 C11 120.7(9) . . ?
C10 C12 C13 120.5(10) . . ?
C11 C12 C13 118.8(10) . . ?
N1 C13 C12 178.8(13) . . ?

loop_
_geom_bond_atom_site_label_1
_geom_bond_atom_site_label_2
_geom_bond_distance
_geom_bond_site_symmetry_2
_geom_bond_publ_flag
Hg1 S7 2.326(7) 2_656 ?
Hg1 S7 2.326(7) . ?
Hg1 S8 2.764(13) . ?
Hg1 S8 2.764(13) 2_656 ?
Hg1 S8 2.965(13) 2_756 ?
Hg1 S8 2.965(13) 1_455 ?
S7 C14 1.67(2) . ?
S7 S8 2.310(17) 1_455 ?
C14 N2 1.08(2) . ?
S8 C15 1.687(16) . ?
S8 N3 2.15(3) 2_766 ?
S8 S7 2.310(17) 1_655 ?
S8 Hg1 2.965(13) 1_655 ?
C15 N3 1.141(16) . ?
C15 N3 1.58(5) 2_766 ?
C15 C15 1.95(7) 2_766 ?
N3 C15 1.58(5) 2_766 ?
N3 S8 2.15(3) 2_766 ?
S1 C3 1.730(10) . ?
S1 C1 1.793(13) . ?
S2 C4 1.731(10) . ?
S2 C2 1.808(13) . ?
S3 C5 1.733(11) . ?
S3 C3 1.763(10) . ?
S4 C5 1.738(10) . ?
S4 C4 1.752(10) . ?
S5 C7 1.737(10) . ?
S5 C6 1.757(9) . ?
S6 C6 1.729(10) . ?
S6 C8 1.751(9) . ?
N1 C13 1.145(14) . ?
C1 C2 1.429(18) . ?
C1 H1A 0.9700 . ?
C1 H1B 0.9700 . ?
C2 H2A 0.9700 . ?
C2 H2B 0.9700 . ?
C3 C4 1.357(14) . ?
C5 C6 1.369(13) . ?
C7 C8 1.401(14) . ?
C7 C9 1.406(14) . ?
C8 C10 1.375(14) . ?
C9 C11 1.356(15) . ?
C9 H9 0.9300 . ?
C10 C12 1.384(14) . ?
C10 H10 0.9300 . ?
C11 C12 1.401(15) . ?
C11 H11 0.9300 . ?
C12 C13 1.417(16) . ?
